data_1512102
loop_
_publ_author_name
'Lin, Chi-Hui'
'Yang, Ding-Yah'

_publ_section_title
;
 Synthesis of coumarin/pyrrole-fused heterocycles and their photochemical
 and redox-switching properties.
;
_journal_issue 11
_journal_name_full 'Organic letters'
_journal_page_first 2802
_journal_page_last 2805
_journal_paper_doi 10.1021/ol401138q
_journal_volume 15
_journal_year 2013
_chemical_formula_moiety 'C22 H20 N2 O3'
_chemical_formula_sum 'C22 H20 N2 O3'
_chemical_formula_weight 360.40
_space_group_IT_number 2
_symmetry_cell_setting triclinic
_symmetry_Int_Tables_number 2
_symmetry_space_group_name_Hall '-P 1'
_symmetry_space_group_name_H-M 'P -1'
_atom_sites_solution_hydrogens geom
_atom_sites_solution_primary direct
_atom_sites_solution_secondary difmap
_audit_creation_method SHELXL-97
_cell_angle_alpha 88.316(5)
_cell_angle_beta 82.179(5)
_cell_angle_gamma 66.985(7)
_cell_formula_units_Z 2
_cell_length_a 8.3832(6)
_cell_length_b 10.2607(7)
_cell_length_c 11.7781(6)
_cell_measurement_reflns_used 2463
_cell_measurement_temperature 110(2)
_cell_measurement_theta_max 29.0356
_cell_measurement_theta_min 2.6589
_cell_volume 923.49(11)
_computing_cell_refinement
; 
CrysAlis RED, Oxford Diffraction Ltd., 
Version 1.171.32.29 (release 10-06-2008 CrysAlis171 .NET) 
(compiled Jun 10 2008,16:49:55) 
;
_computing_data_collection
; 
CrysAlis CCD, Oxford Diffraction Ltd., 
Version 1.171.32.29 (release 10-06-2008 CrysAlis171 .NET) 
(compiled Jun 10 2008,16:49:55) 
;
_computing_data_reduction
; 
CrysAlis RED, Oxford Diffraction Ltd., 
Version 1.171.32.29 (release 10-06-2008 CrysAlis171 .NET) 
(compiled Jun 10 2008,16:49:55) 
;
_computing_molecular_graphics 'Bruker SHELXTL'
_computing_publication_material 'Bruker SHELXTL'
_computing_structure_refinement 'SHELXL-97 (Sheldrick, 2008)'
_computing_structure_solution 'SHELXS-97 (Sheldrick, 2008)'
_diffrn_ambient_temperature 110(2)
_diffrn_measured_fraction_theta_full 0.998
_diffrn_measured_fraction_theta_max 0.854
_diffrn_measurement_device_type 'CCD detector'
_diffrn_measurement_method '\w scans'
_diffrn_radiation_monochromator graphite
_diffrn_radiation_probe x-ray
_diffrn_radiation_type MoK\a
_diffrn_radiation_wavelength 0.71073
_diffrn_reflns_av_R_equivalents 0.0206
_diffrn_reflns_av_sigmaI/netI 0.0371
_diffrn_reflns_limit_h_max 10
_diffrn_reflns_limit_h_min -11
_diffrn_reflns_limit_k_max 13
_diffrn_reflns_limit_k_min -13
_diffrn_reflns_limit_l_max 15
_diffrn_reflns_limit_l_min -15
_diffrn_reflns_number 8200
_diffrn_reflns_theta_full 26.00
_diffrn_reflns_theta_max 29.10
_diffrn_reflns_theta_min 2.66
_diffrn_source 'fine-focus sealed tube'
_exptl_absorpt_coefficient_mu 0.087
_exptl_absorpt_correction_T_max 1.00000
_exptl_absorpt_correction_T_min 0.99076
_exptl_absorpt_correction_type multi-scan
_exptl_absorpt_process_details
; 
CrysAlisPro, Agilent Technologies, 
Version 1.171.35.19 (release 27-10-2011 CrysAlis171 .NET) 
(compiled Oct 27 2011,15:02:11) 
Empirical absorption correction using spherical harmonics, 
 implemented in SCALE3 ABSPACK scaling algorithm. 
;
_exptl_crystal_colour red
_exptl_crystal_density_diffrn 1.296
_exptl_crystal_density_method 'not measured'
_exptl_crystal_description parallelepiped
_exptl_crystal_F_000 380
_exptl_crystal_size_max 0.66
_exptl_crystal_size_mid 0.46
_exptl_crystal_size_min 0.28
_refine_diff_density_max 1.270
_refine_diff_density_min -0.375
_refine_diff_density_rms 0.067
_refine_ls_extinction_method none
_refine_ls_goodness_of_fit_ref 1.047
_refine_ls_hydrogen_treatment mixed
_refine_ls_matrix_type full
_refine_ls_number_parameters 268
_refine_ls_number_reflns 4241
_refine_ls_number_restraints 0
_refine_ls_restrained_S_all 1.047
_refine_ls_R_factor_all 0.0806
_refine_ls_R_factor_gt 0.0661
_refine_ls_shift/su_max 0.001
_refine_ls_shift/su_mean 0.000
_refine_ls_structure_factor_coef Fsqd
_refine_ls_weighting_details 'calc w=1/[\s^2^(Fo^2^)+(0.0917P)^2^+0.9121P] where P=(Fo^2^+2Fc^2^)/3'
_refine_ls_weighting_scheme calc
_refine_ls_wR_factor_gt 0.1752
_refine_ls_wR_factor_ref 0.1875
_reflns_number_gt 3397
_reflns_number_total 4241
_reflns_threshold_expression >2sigma(I)
_cod_data_source_file ol401138q_si_006.cif
_cod_data_source_block ch342
_cod_original_cell_volume 923.49(10)
_cod_database_code 1512102

loop_
_symmetry_equiv_pos_as_xyz
'x, y, z'
'-x, -y, -z'

loop_
_atom_site_label
_atom_site_type_symbol
_atom_site_fract_x
_atom_site_fract_y
_atom_site_fract_z
_atom_site_U_iso_or_equiv
_atom_site_adp_type
_atom_site_occupancy
_atom_site_symmetry_multiplicity
_atom_site_calc_flag
_atom_site_refinement_flags
O1 O 0.68042(19) 0.38458(15) 0.09297(11) 0.0180(3) Uani 1 1 d .
O2 O 0.6040(2) 0.20081(16) 0.12672(12) 0.0237(4) Uani 1 1 d .
O3 O 0.6755(3) -0.01964(19) 0.38161(17) 0.0393(5) Uani 1 1 d .
N1 N 0.8575(3) 0.7626(2) -0.01184(16) 0.0235(4) Uani 1 1 d .
N2 N 0.7260(2) 0.39927(18) 0.43922(14) 0.0181(4) Uani 1 1 d .
C1 C 0.7361(3) 0.4856(2) 0.12810(16) 0.0154(4) Uani 1 1 d .
C2 C 0.7671(3) 0.5718(2) 0.04330(17) 0.0175(4) Uani 1 1 d .
H2B H 0.7488 0.5606 -0.0330 0.021 Uiso 1 1 calc R
C3 C 0.8257(3) 0.6763(2) 0.07080(17) 0.0183(4) Uani 1 1 d .
C4 C 0.8523(3) 0.6895(2) 0.18604(18) 0.0200(4) Uani 1 1 d .
H4A H 0.8942 0.7584 0.2058 0.024 Uiso 1 1 calc R
C5 C 0.8179(3) 0.6034(2) 0.26907(18) 0.0193(4) Uani 1 1 d .
H5A H 0.8348 0.6148 0.3457 0.023 Uiso 1 1 calc R
C6 C 0.7583(3) 0.4989(2) 0.24283(16) 0.0157(4) Uani 1 1 d .
C7 C 0.7164(3) 0.4046(2) 0.32066(16) 0.0159(4) Uani 1 1 d .
C8 C 0.6595(3) 0.3071(2) 0.28502(17) 0.0190(4) Uani 1 1 d .
C9 C 0.6438(3) 0.2893(2) 0.16794(17) 0.0186(4) Uani 1 1 d .
C10 C 0.6187(3) 0.2278(2) 0.38729(17) 0.0224(5) Uani 1 1 d .
C11 C 0.6748(3) 0.3001(2) 0.47836(17) 0.0174(4) Uani 1 1 d .
C12 C 0.6692(3) 0.2638(2) 0.60024(16) 0.0187(4) Uani 1 1 d .
C13 C 0.7182(3) 0.3397(2) 0.67702(17) 0.0215(4) Uani 1 1 d .
H13A H 0.7597 0.4102 0.6493 0.026 Uiso 1 1 calc R
C14 C 0.7060(3) 0.3116(2) 0.79274(18) 0.0257(5) Uani 1 1 d .
H14A H 0.7382 0.3636 0.8443 0.031 Uiso 1 1 calc R
C15 C 0.6468(3) 0.2079(3) 0.83419(18) 0.0268(5) Uani 1 1 d .
H15A H 0.6375 0.1899 0.9139 0.032 Uiso 1 1 calc R
C16 C 0.6016(3) 0.1311(2) 0.75919(18) 0.0253(5) Uani 1 1 d .
H16A H 0.5624 0.0595 0.7874 0.030 Uiso 1 1 calc R
C17 C 0.6132(3) 0.1581(2) 0.64252(18) 0.0212(4) Uani 1 1 d .
H17A H 0.5829 0.1044 0.5914 0.025 Uiso 1 1 calc R
C18 C 0.8198(3) 0.7533(3) -0.12733(19) 0.0247(5) Uani 1 1 d .
H18A H 0.700(4) 0.773(3) -0.131(2) 0.029(7) Uiso 1 1 d .
H18B H 0.891(4) 0.654(3) -0.161(2) 0.033(7) Uiso 1 1 d .
H18C H 0.862(4) 0.812(4) -0.179(3) 0.046(9) Uiso 1 1 d .
C19 C 0.9096(3) 0.8754(3) 0.0168(2) 0.0273(5) Uani 1 1 d .
H19A H 1.024(4) 0.837(3) 0.051(3) 0.044(8) Uiso 1 1 d .
H19B H 0.926(4) 0.919(4) -0.051(3) 0.047(9) Uiso 1 1 d .
H19C H 0.823(4) 0.946(4) 0.075(3) 0.052(9) Uiso 1 1 d .
C20 C 0.4200(3) 0.2528(3) 0.40904(19) 0.0269(5) Uani 1 1 d .
H20A H 0.3931 0.2043 0.3485 0.040 Uiso 1 1 calc R
H20B H 0.3486 0.3546 0.4086 0.040 Uiso 1 1 calc R
H20C H 0.3942 0.2153 0.4836 0.040 Uiso 1 1 calc R
C21 C 0.7368(3) 0.0699(2) 0.37217(18) 0.0251(5) Uani 1 1 d .
C22 C 0.9254(4) 0.0337(3) 0.3433(2) 0.0374(6) Uani 1 1 d .
H22A H 0.9870 -0.0695 0.3355 0.056 Uiso 1 1 calc R
H22B H 0.9676 0.0693 0.4043 0.056 Uiso 1 1 calc R
H22C H 0.9476 0.0770 0.2708 0.056 Uiso 1 1 calc R

loop_
_atom_site_aniso_label
_atom_site_aniso_U_11
_atom_site_aniso_U_22
_atom_site_aniso_U_33
_atom_site_aniso_U_23
_atom_site_aniso_U_13
_atom_site_aniso_U_12
O1 0.0261(8) 0.0186(7) 0.0129(7) 0.0017(5) -0.0035(5) -0.0123(6)
O2 0.0377(9) 0.0250(8) 0.0167(7) 0.0018(6) -0.0069(6) -0.0201(7)
O3 0.0458(11) 0.0270(9) 0.0478(11) -0.0028(8) 0.0024(9) -0.0199(8)
N1 0.0316(10) 0.0230(9) 0.0208(9) 0.0039(7) -0.0026(7) -0.0166(8)
N2 0.0210(9) 0.0196(8) 0.0139(8) -0.0004(6) -0.0025(6) -0.0082(7)
C1 0.0160(9) 0.0138(9) 0.0165(9) -0.0016(7) -0.0006(7) -0.0064(7)
C2 0.0186(10) 0.0166(9) 0.0163(9) 0.0004(7) -0.0009(7) -0.0064(8)
C3 0.0172(10) 0.0160(9) 0.0196(10) -0.0003(7) 0.0025(7) -0.0059(8)
C4 0.0220(10) 0.0189(10) 0.0218(10) -0.0026(8) -0.0002(8) -0.0116(8)
C5 0.0220(10) 0.0203(10) 0.0170(9) -0.0023(7) -0.0004(8) -0.0103(8)
C6 0.0168(9) 0.0158(9) 0.0138(9) -0.0010(7) -0.0008(7) -0.0058(7)
C7 0.0159(9) 0.0161(9) 0.0143(9) -0.0001(7) -0.0027(7) -0.0043(7)
C8 0.0273(11) 0.0175(9) 0.0149(9) 0.0021(7) -0.0040(8) -0.0115(8)
C9 0.0250(10) 0.0176(9) 0.0147(9) 0.0030(7) -0.0045(8) -0.0094(8)
C10 0.0354(12) 0.0217(10) 0.0149(10) 0.0040(8) -0.0068(8) -0.0156(9)
C11 0.0200(10) 0.0166(9) 0.0149(9) 0.0009(7) -0.0035(7) -0.0061(8)
C12 0.0185(10) 0.0209(10) 0.0137(9) 0.0016(7) -0.0028(7) -0.0041(8)
C13 0.0232(10) 0.0221(10) 0.0167(10) -0.0001(8) -0.0053(8) -0.0052(8)
C14 0.0256(11) 0.0281(11) 0.0176(10) -0.0031(8) -0.0073(8) -0.0027(9)
C15 0.0225(11) 0.0344(12) 0.0133(9) 0.0043(8) -0.0025(8) -0.0004(9)
C16 0.0209(10) 0.0293(11) 0.0206(11) 0.0077(8) -0.0010(8) -0.0055(9)
C17 0.0210(10) 0.0243(10) 0.0170(10) 0.0031(8) -0.0040(8) -0.0073(8)
C18 0.0279(12) 0.0286(12) 0.0215(11) 0.0077(9) -0.0032(9) -0.0158(10)
C19 0.0366(13) 0.0219(11) 0.0295(12) 0.0046(9) -0.0039(10) -0.0183(10)
C20 0.0344(12) 0.0332(12) 0.0197(10) 0.0036(9) -0.0034(9) -0.0207(10)
C21 0.0358(12) 0.0228(11) 0.0167(10) 0.0022(8) -0.0045(9) -0.0114(9)
C22 0.0384(14) 0.0249(12) 0.0464(15) 0.0041(11) -0.0061(12) -0.0099(11)

loop_
_atom_type_symbol
_atom_type_description
_atom_type_scat_dispersion_real
_atom_type_scat_dispersion_imag
_atom_type_scat_source
C C 0.0033 0.0016 'International Tables Vol C Tables 4.2.6.8 and 6.1.1.4'
H H 0.0000 0.0000 'International Tables Vol C Tables 4.2.6.8 and 6.1.1.4'
N N 0.0061 0.0033 'International Tables Vol C Tables 4.2.6.8 and 6.1.1.4'
O O 0.0106 0.0060 'International Tables Vol C Tables 4.2.6.8 and 6.1.1.4'

loop_
_geom_angle_atom_site_label_1
_geom_angle_atom_site_label_2
_geom_angle_atom_site_label_3
_geom_angle
C1 O1 C9 122.62(15)
C3 N1 C18 120.15(18)
C3 N1 C19 120.79(19)
C18 N1 C19 118.67(18)
C11 N2 C7 106.61(17)
C2 C1 O1 115.50(17)
C2 C1 C6 122.68(18)
O1 C1 C6 121.82(17)
C1 C2 C3 119.47(19)
C1 C2 H2B 120.3
C3 C2 H2B 120.3
N1 C3 C2 120.42(19)
N1 C3 C4 120.92(18)
C2 C3 C4 118.66(18)
C5 C4 C3 120.57(19)
C5 C4 H4A 119.7
C3 C4 H4A 119.7
C4 C5 C6 121.34(19)
C4 C5 H5A 119.3
C6 C5 H5A 119.3
C1 C6 C5 117.27(18)
C1 C6 C7 115.93(18)
C5 C6 C7 126.80(18)
C8 C7 N2 112.25(17)
C8 C7 C6 121.52(18)
N2 C7 C6 126.22(18)
C7 C8 C9 122.69(18)
C7 C8 C10 109.11(17)
C9 C8 C10 128.20(18)
O2 C9 O1 116.99(17)
O2 C9 C8 127.69(19)
O1 C9 C8 115.31(17)
C8 C10 C21 109.79(18)
C8 C10 C11 97.55(16)
C21 C10 C11 111.29(17)
C8 C10 C20 111.93(18)
C21 C10 C20 111.85(18)
C11 C10 C20 113.59(18)
N2 C11 C12 121.76(18)
N2 C11 C10 114.40(17)
C12 C11 C10 123.83(18)
C17 C12 C13 118.94(19)
C17 C12 C11 121.84(19)
C13 C12 C11 119.21(19)
C14 C13 C12 120.0(2)
C14 C13 H13A 120.0
C12 C13 H13A 120.0
C13 C14 C15 120.5(2)
C13 C14 H14A 119.7
C15 C14 H14A 119.7
C16 C15 C14 119.9(2)
C16 C15 H15A 120.1
C14 C15 H15A 120.1
C15 C16 C17 120.3(2)
C15 C16 H16A 119.9
C17 C16 H16A 119.9
C12 C17 C16 120.4(2)
C12 C17 H17A 119.8
C16 C17 H17A 119.8
N1 C18 H18A 113.5(16)
N1 C18 H18B 109.7(16)
H18A C18 H18B 107(2)
N1 C18 H18C 111.2(19)
H18A C18 H18C 111(2)
H18B C18 H18C 103(2)
N1 C19 H19A 111.5(18)
N1 C19 H19B 106(2)
H19A C19 H19B 109(3)
N1 C19 H19C 113.6(19)
H19A C19 H19C 105(3)
H19B C19 H19C 111(3)
C10 C20 H20A 109.5
C10 C20 H20B 109.5
H20A C20 H20B 109.5
C10 C20 H20C 109.5
H20A C20 H20C 109.5
H20B C20 H20C 109.5
O3 C21 C22 122.2(2)
O3 C21 C10 121.0(2)
C22 C21 C10 116.9(2)
C21 C22 H22A 109.5
C21 C22 H22B 109.5
H22A C22 H22B 109.5
C21 C22 H22C 109.5
H22A C22 H22C 109.5
H22B C22 H22C 109.5

loop_
_geom_bond_atom_site_label_1
_geom_bond_atom_site_label_2
_geom_bond_distance
O1 C1 1.385(2)
O1 C9 1.393(2)
O2 C9 1.216(2)
O3 C21 1.212(3)
N1 C3 1.366(3)
N1 C18 1.452(3)
N1 C19 1.450(3)
N2 C11 1.301(3)
N2 C7 1.408(2)
C1 C2 1.380(3)
C1 C6 1.407(3)
C2 C3 1.404(3)
C2 H2B 0.9500
C3 C4 1.424(3)
C4 C5 1.375(3)
C4 H4A 0.9500
C5 C6 1.406(3)
C5 H5A 0.9500
C6 C7 1.423(3)
C7 C8 1.363(3)
C8 C9 1.427(3)
C8 C10 1.509(3)
C10 C21 1.534(3)
C10 C11 1.543(3)
C10 C20 1.568(3)
C11 C12 1.471(3)
C12 C17 1.395(3)
C12 C13 1.409(3)
C13 C14 1.383(3)
C13 H13A 0.9500
C14 C15 1.390(4)
C14 H14A 0.9500
C15 C16 1.383(3)
C15 H15A 0.9500
C16 C17 1.392(3)
C16 H16A 0.9500
C17 H17A 0.9500
C18 H18A 0.95(3)
C18 H18B 1.02(3)
C18 H18C 0.97(3)
C19 H19A 1.02(3)
C19 H19B 0.92(3)
C19 H19C 1.00(4)
C20 H20A 0.9800
C20 H20B 0.9800
C20 H20C 0.9800
C21 C22 1.468(4)
C22 H22A 0.9800
C22 H22B 0.9800
C22 H22C 0.9800
